data_7050522
loop_
_publ_author_name
'Marchenko, Alexei V.'
'Vedernikov, Andrei N.'
'Huffman, John C.'
'Caulton, Kenneth G.'

_publ_section_title
;
 Evaluation of energies of isomeric SO2 complexesElectronic
 supplementary information (ESI) available: DFT geometry optimized
 structures of isomeric RuCl(CO)(PMe3)2HSO2. See
 http://www.rsc.org/suppdata/nj/b2/b212025a/
;
_journal_issue 4
_journal_name_full 'New Journal of Chemistry'
_journal_page_first 680
_journal_paper_doi 10.1039/b212025a
_journal_volume 27
_journal_year 2003
_chemical_formula_sum 'C19 H43 Cl O3 P2 Ru S'
_chemical_formula_weight 550.05
_space_group_IT_number 15
_symmetry_space_group_name_Hall '-C 2yc'
_symmetry_space_group_name_H-M 'C 1 2/c 1'
_atom_sites_solution_hydrogens geom
_atom_sites_solution_primary direct
_atom_sites_solution_secondary difmap
_audit_creation_method SHELXL-97
_cell_angle_alpha 90.00
_cell_angle_beta 119.20(3)
_cell_angle_gamma 90.00
_cell_formula_units_Z 4
_cell_length_a 21.693(4)
_cell_length_b 8.7000(17)
_cell_length_c 15.410(3)
_cell_measurement_reflns_used 3833
_cell_measurement_temperature 112(2)
_cell_measurement_theta_max 29.99
_cell_measurement_theta_min 2.58
_cell_volume 2538.7(11)
_computing_cell_refinement 'SAINT (Bruker, 1999)'
_computing_data_collection 'SMART (Bruker, 1999)'
_computing_data_reduction 'SAINT (Bruker, 1999), XTEL (local package)'
_computing_molecular_graphics 'XMView; WMView; local programs'
_computing_structure_refinement 'SHELXL-97 (Sheldrick, 1997)'
_computing_structure_solution 'SHELXS-97 (Sheldrick, 1990)'
_diffrn_ambient_temperature 112(2)
_diffrn_detector 'CCD area detector'
_diffrn_detector_area_resol_mean 44.52
_diffrn_detector_type 'Bruker SMART 6000'
_diffrn_measured_fraction_theta_full 0.996
_diffrn_measured_fraction_theta_max 0.996
_diffrn_measurement_details '   0.30 degree frames measured for   3.16 seconds each'
_diffrn_measurement_device 'three-circle goniometer with fixed chi'
_diffrn_measurement_device_type 'Bruker Platform goniometer'
_diffrn_measurement_method '\w scans'
_diffrn_radiation_monochromator graphite
_diffrn_radiation_source 'fine-focus sealed tube'
_diffrn_radiation_type MoK\a
_diffrn_radiation_wavelength 0.71073
_diffrn_reflns_av_R_equivalents 0.0362
_diffrn_reflns_av_sigmaI/netI 0.0365
_diffrn_reflns_limit_h_max 28
_diffrn_reflns_limit_h_min -30
_diffrn_reflns_limit_k_max 12
_diffrn_reflns_limit_k_min -12
_diffrn_reflns_limit_l_max 21
_diffrn_reflns_limit_l_min -21
_diffrn_reflns_number 14166
_diffrn_reflns_theta_full 29.99
_diffrn_reflns_theta_max 29.99
_diffrn_reflns_theta_min 2.58
_diffrn_standards_decay_% 0.000(1)
_exptl_absorpt_coefficient_mu 0.947
_exptl_absorpt_correction_T_max 0.8948
_exptl_absorpt_correction_T_min 0.7976
_exptl_crystal_colour orange
_exptl_crystal_density_diffrn 1.439
_exptl_crystal_density_method 'not measured'
_exptl_crystal_description 'cleaved plate'
_exptl_crystal_F_000 1152
_exptl_crystal_size_max 0.25
_exptl_crystal_size_mid 0.25
_exptl_crystal_size_min 0.12
_refine_diff_density_max 0.813
_refine_diff_density_min -0.407
_refine_diff_density_rms 0.066
_refine_ls_extinction_method none
_refine_ls_goodness_of_fit_ref 0.945
_refine_ls_hydrogen_treatment mixed
_refine_ls_matrix_type full
_refine_ls_number_parameters 232
_refine_ls_number_reflns 3686
_refine_ls_number_restraints 0
_refine_ls_restrained_S_all 0.945
_refine_ls_R_factor_all 0.0318
_refine_ls_R_factor_gt 0.0234
_refine_ls_shift/su_max 0.006
_refine_ls_shift/su_mean 0.000
_refine_ls_structure_factor_coef Fsqd
_refine_ls_weighting_details
;
calc w=1/[\s^2^(Fo^2^)+(0.0241P)^2^+0.0000P] where 
P=(Fo^2^+2Fc^2^)/3
;
_refine_ls_weighting_scheme calc
_refine_ls_wR_factor_gt 0.0502
_refine_ls_wR_factor_ref 0.0524
_reflns_number_gt 3039
_reflns_number_total 3686
_reflns_threshold_expression >2sigma(I)
_cod_data_source_file b212025a.txt
_cod_data_source_block MSC01091
_cod_original_cell_volume 2538.7(9)
_cod_original_sg_symbol_H-M C2/c
_cod_database_code 7050522

loop_
_symmetry_equiv_pos_as_xyz
'x, y, z'
'-x, y, -z+1/2'
'x+1/2, y+1/2, z'
'-x+1/2, y+1/2, -z+1/2'
'-x, -y, -z'
'x, -y, z-1/2'
'-x+1/2, -y+1/2, -z'
'x+1/2, -y+1/2, z-1/2'

loop_
_atom_site_label
_atom_site_type_symbol
_atom_site_fract_x
_atom_site_fract_y
_atom_site_fract_z
_atom_site_U_iso_or_equiv
_atom_site_adp_type
_atom_site_occupancy
_atom_site_symmetry_multiplicity
_atom_site_calc_flag
_atom_site_refinement_flags
_atom_site_disorder_assembly
_atom_site_disorder_group
Ru1 Ru 1.0000 0.2537(3) 0.2500 0.0134(2) Uani 0.943(10) 2 d SP . .
Ru1A Ru 1.0000 0.305(4) 0.2500 0.0139(19) Uani 0.057(10) 2 d SP . .
P2 P 0.89876(2) 0.30156(4) 0.27105(3) 0.01573(11) Uani 1 1 d . . .
C3 C 0.88052(9) 0.50987(18) 0.27218(13) 0.0242(4) Uani 1 1 d . . .
C4 C 0.94400(11) 0.5949(2) 0.35453(16) 0.0323(4) Uani 1 1 d . . .
C5 C 0.85672(13) 0.5885(2) 0.17180(16) 0.0354(5) Uani 1 1 d . . .
C6 C 0.81389(8) 0.22907(19) 0.16755(13) 0.0250(4) Uani 1 1 d . . .
C7 C 0.74957(10) 0.2613(3) 0.18147(18) 0.0423(5) Uani 1 1 d . . .
C8 C 0.81447(11) 0.0616(2) 0.13940(16) 0.0346(4) Uani 1 1 d . . .
C9 C 0.91078(8) 0.23244(18) 0.39284(12) 0.0209(3) Uani 1 1 d . . .
C10 C 0.86429(12) 0.3067(3) 0.43132(16) 0.0345(4) Uani 1 1 d . . .
C11 C 0.90794(12) 0.0571(2) 0.39759(15) 0.0326(4) Uani 1 1 d . . .
S12 S 1.0000 -0.00890(8) 0.2500 0.0249(2) Uani 0.838(3) 2 d SP . .
O13 O 0.96374(8) -0.09762(17) 0.16039(13) 0.0361(6) Uani 0.824(5) 1 d P . .
Cl14 Cl 1.07778(7) 0.27588(17) 0.42883(9) 0.0226(3) Uani 0.50 1 d P . .
C15 C 1.0577(2) 0.2638(6) 0.3857(4) 0.0211(9) Uani 0.50 1 d P . .
O16 O 1.0928(3) 0.2791(6) 0.4666(3) 0.0312(10) Uani 0.50 1 d P . .
H1 H 0.8421(10) 0.513(2) 0.2849(14) 0.031(5) Uiso 1 1 d . . .
H2 H 0.9617(11) 0.548(2) 0.4201(17) 0.048(6) Uiso 1 1 d . . .
H3 H 0.9814(11) 0.606(2) 0.3404(16) 0.042(6) Uiso 1 1 d . . .
H4 H 0.9300(11) 0.696(3) 0.3620(16) 0.044(6) Uiso 1 1 d . . .
H5 H 0.8890(12) 0.572(2) 0.1464(16) 0.044(6) Uiso 1 1 d . . .
H6 H 0.8510(13) 0.701(3) 0.1772(18) 0.058(7) Uiso 1 1 d . . .
H7 H 0.8132(12) 0.552(2) 0.1242(16) 0.036(6) Uiso 1 1 d . . .
H8 H 0.8103(10) 0.293(2) 0.1121(15) 0.029(5) Uiso 1 1 d . . .
H9 H 0.7467(14) 0.371(3) 0.199(2) 0.073(8) Uiso 1 1 d . . .
H10 H 0.7079(14) 0.242(2) 0.119(2) 0.052(7) Uiso 1 1 d . . .
H11 H 0.7500(14) 0.187(3) 0.238(2) 0.076(8) Uiso 1 1 d . . .
H12 H 0.7679(12) 0.039(2) 0.0789(18) 0.054(7) Uiso 1 1 d . . .
H13 H 0.8193(12) -0.011(2) 0.1917(17) 0.049(6) Uiso 1 1 d . . .
H14 H 0.8495(9) 0.0415(18) 0.1223(13) 0.019(4) Uiso 1 1 d . . .
H15 H 0.9614(10) 0.2648(18) 0.4386(14) 0.026(5) Uiso 1 1 d . . .
H16 H 0.8773(11) 0.265(2) 0.4971(17) 0.036(6) Uiso 1 1 d . . .
H17 H 0.8192(13) 0.275(2) 0.3930(18) 0.048(7) Uiso 1 1 d . . .
H18 H 0.8688(13) 0.423(3) 0.4380(18) 0.067(8) Uiso 1 1 d . . .
H19 H 0.8591(13) 0.017(2) 0.3569(18) 0.052(7) Uiso 1 1 d . . .
H20 H 0.9227(11) 0.027(2) 0.4658(16) 0.044(6) Uiso 1 1 d . . .
H21 H 0.9365(11) 0.009(2) 0.3758(15) 0.035(6) Uiso 1 1 d . . .
H22 H 1.0000 0.430(4) 0.2500 0.065(10) Uiso 1 2 d S . .

loop_
_atom_site_aniso_label
_atom_site_aniso_U_11
_atom_site_aniso_U_22
_atom_site_aniso_U_33
_atom_site_aniso_U_23
_atom_site_aniso_U_13
_atom_site_aniso_U_12
Ru1 0.01248(10) 0.0161(6) 0.01157(11) 0.000 0.00579(7) 0.000
Ru1A 0.017(2) 0.000(7) 0.023(3) 0.000 0.0081(16) 0.000
P2 0.01518(19) 0.0160(2) 0.01753(19) 0.00009(14) 0.00920(16) -0.00029(14)
C3 0.0303(9) 0.0192(8) 0.0298(9) 0.0017(6) 0.0199(8) 0.0058(6)
C4 0.0463(12) 0.0202(9) 0.0386(11) -0.0063(7) 0.0271(10) -0.0035(8)
C5 0.0464(13) 0.0233(10) 0.0373(11) 0.0088(8) 0.0211(11) 0.0109(9)
C6 0.0173(7) 0.0317(10) 0.0231(8) -0.0007(7) 0.0077(6) -0.0023(6)
C7 0.0161(9) 0.0645(15) 0.0428(12) -0.0089(11) 0.0115(9) -0.0042(9)
C8 0.0321(11) 0.0346(11) 0.0317(11) -0.0107(8) 0.0114(9) -0.0138(8)
C9 0.0212(8) 0.0250(9) 0.0197(7) 0.0014(6) 0.0124(6) -0.0015(6)
C10 0.0378(12) 0.0459(12) 0.0322(10) 0.0044(9) 0.0267(10) 0.0055(9)
C11 0.0436(12) 0.0270(10) 0.0321(10) 0.0067(8) 0.0224(10) -0.0009(8)
S12 0.0255(4) 0.0231(4) 0.0309(4) 0.000 0.0176(3) 0.000
O13 0.0414(11) 0.0235(9) 0.0459(11) -0.0077(7) 0.0233(9) -0.0029(7)
Cl14 0.0164(8) 0.0391(7) 0.0092(7) -0.0054(8) 0.0037(7) -0.0043(6)
C15 0.016(2) 0.027(2) 0.024(2) -0.005(2) 0.013(2) -0.0044(18)
O16 0.023(2) 0.049(2) 0.017(2) -0.010(2) 0.006(2) -0.0059(15)

loop_
_atom_type_symbol
_atom_type_description
_atom_type_scat_dispersion_real
_atom_type_scat_dispersion_imag
_atom_type_scat_source
C C 0.0033 0.0016 'International Tables Vol C Tables 4.2.6.8 and 6.1.1.4'
H H 0.0000 0.0000 'International Tables Vol C Tables 4.2.6.8 and 6.1.1.4'
O O 0.0106 0.0060 'International Tables Vol C Tables 4.2.6.8 and 6.1.1.4'
P P 0.1023 0.0942 'International Tables Vol C Tables 4.2.6.8 and 6.1.1.4'
S S 0.1246 0.1234 'International Tables Vol C Tables 4.2.6.8 and 6.1.1.4'
Cl Cl 0.1484 0.1585 'International Tables Vol C Tables 4.2.6.8 and 6.1.1.4'
Ru Ru -1.2594 0.8363 'International Tables Vol C Tables 4.2.6.8 and 6.1.1.4'

loop_
_geom_angle_atom_site_label_1
_geom_angle_atom_site_label_2
_geom_angle_atom_site_label_3
_geom_angle
_geom_angle_site_symmetry_1
_geom_angle_site_symmetry_3
_geom_angle_publ_flag
C15 Ru1 C15 174.5(4) . 2_755 ?
C15 Ru1 S12 92.73(19) . . ?
C15 Ru1 S12 92.73(19) 2_755 . ?
C15 Ru1 P2 89.14(14) . 2_755 ?
C15 Ru1 P2 89.91(14) 2_755 2_755 ?
S12 Ru1 P2 99.95(7) . 2_755 ?
C15 Ru1 P2 89.91(14) . . ?
C15 Ru1 P2 89.14(14) 2_755 . ?
S12 Ru1 P2 99.95(7) . . ?
P2 Ru1 P2 160.10(13) 2_755 . ?
C15 Ru1 Cl14 2.00(16) . . ?
C15 Ru1 Cl14 172.7(2) 2_755 . ?
S12 Ru1 Cl14 94.53(7) . . ?
P2 Ru1 Cl14 87.98(5) 2_755 . ?
P2 Ru1 Cl14 90.45(5) . . ?
C15 Ru1 Cl14 172.7(2) . 2_755 ?
C15 Ru1 Cl14 2.00(16) 2_755 2_755 ?
S12 Ru1 Cl14 94.53(7) . 2_755 ?
P2 Ru1 Cl14 90.45(5) 2_755 2_755 ?
P2 Ru1 Cl14 87.98(4) . 2_755 ?
Cl14 Ru1 Cl14 170.93(15) . 2_755 ?
C15 Ru1A C15 158(2) 2_755 . ?
C15 Ru1A P2 90.2(2) 2_755 2_755 ?
C15 Ru1A P2 89.5(2) . 2_755 ?
C15 Ru1A P2 89.5(2) 2_755 . ?
C15 Ru1A P2 90.2(2) . . ?
P2 Ru1A P2 178.6(17) 2_755 . ?
C15 Ru1A Cl14 5.1(3) 2_755 2_755 ?
C15 Ru1A Cl14 163.0(19) . 2_755 ?
P2 Ru1A Cl14 91.18(11) 2_755 2_755 ?
P2 Ru1A Cl14 88.68(11) . 2_755 ?
C15 Ru1A Cl14 163.0(19) 2_755 . ?
C15 Ru1A Cl14 5.1(3) . . ?
P2 Ru1A Cl14 88.68(11) 2_755 . ?
P2 Ru1A Cl14 91.18(11) . . ?
Cl14 Ru1A Cl14 168.1(17) 2_755 . ?
C15 Ru1A S12 79.0(11) 2_755 . ?
C15 Ru1A S12 79.0(11) . . ?
P2 Ru1A S12 89.3(9) 2_755 . ?
P2 Ru1A S12 89.3(9) . . ?
Cl14 Ru1A S12 84.1(8) 2_755 . ?
Cl14 Ru1A S12 84.1(8) . . ?
C3 P2 C6 102.27(8) . . ?
C3 P2 C9 103.36(7) . . ?
C6 P2 C9 110.32(8) . . ?
C3 P2 Ru1A 101.8(9) . . ?
C6 P2 Ru1A 118.8(3) . . ?
C9 P2 Ru1A 117.2(3) . . ?
C3 P2 Ru1 112.49(9) . . ?
C6 P2 Ru1 114.33(6) . . ?
C9 P2 Ru1 113.03(6) . . ?
Ru1A P2 Ru1 10.7(8) . . ?
C5 C3 C4 110.16(16) . . ?
C5 C3 P2 113.23(12) . . ?
C4 C3 P2 111.67(13) . . ?
C8 C6 C7 110.42(16) . . ?
C8 C6 P2 115.22(13) . . ?
C7 C6 P2 113.84(13) . . ?
C11 C9 C10 110.54(15) . . ?
C11 C9 P2 112.38(12) . . ?
C10 C9 P2 117.15(12) . . ?
O13 S12 O13 114.96(14) . 2_755 ?
O13 S12 Ru1 122.52(7) . . ?
O13 S12 Ru1 122.52(7) 2_755 . ?
O13 S12 Ru1A 122.52(7) . . ?
O13 S12 Ru1A 122.52(7) 2_755 . ?
Ru1 S12 Ru1A 0.0 . . ?
O16 Cl14 C15 170.8(7) . . ?
O16 Cl14 Ru1 176.3(7) . . ?
C15 Cl14 Ru1 6.2(5) . . ?
O16 Cl14 Ru1A 170.3(11) . . ?
C15 Cl14 Ru1A 16.3(10) . . ?
Ru1 Cl14 Ru1A 10.5(8) . . ?
Cl14 C15 O16 4.2(3) . . ?
Cl14 C15 Ru1 171.8(7) . . ?
O16 C15 Ru1 175.8(7) . . ?
Cl14 C15 Ru1A 158.6(13) . . ?
O16 C15 Ru1A 162.1(13) . . ?
Ru1 C15 Ru1A 13.7(10) . . ?
Cl14 O16 C15 5.0(4) . . ?

loop_
_geom_bond_atom_site_label_1
_geom_bond_atom_site_label_2
_geom_bond_distance
_geom_bond_site_symmetry_2
_geom_bond_publ_flag
Ru1 C15 1.843(5) . ?
Ru1 C15 1.843(5) 2_755 ?
Ru1 S12 2.285(3) . ?
Ru1 P2 2.4075(8) 2_755 ?
Ru1 P2 2.4075(8) . ?
Ru1 Cl14 2.4375(16) . ?
Ru1 Cl14 2.4375(16) 2_755 ?
Ru1A C15 1.875(8) 2_755 ?
Ru1A C15 1.875(8) . ?
Ru1A P2 2.3715(8) 2_755 ?
Ru1A P2 2.3715(8) . ?
Ru1A Cl14 2.443(4) 2_755 ?
Ru1A Cl14 2.443(4) . ?
Ru1A S12 2.73(4) . ?
P2 C3 1.8569(16) . ?
P2 C6 1.8617(18) . ?
P2 C9 1.8641(16) . ?
C3 C5 1.532(3) . ?
C3 C4 1.532(3) . ?
C6 C8 1.522(3) . ?
C6 C7 1.537(3) . ?
C9 C11 1.530(2) . ?
C9 C10 1.539(2) . ?
S12 O13 1.4358(17) . ?
S12 O13 1.4358(17) 2_755 ?
Cl14 O16 0.511(3) . ?
Cl14 C15 0.599(4) . ?
C15 O16 1.106(5) . ?
